data_9011771
loop_
_publ_author_name
'Pekov, I. V.'
'Chukanov, N. V.'
'Lebedeva, Y. S.'
'Pushcharovsky, D. Y.'
'Ferraris, G.'
'Gula, A.'
'Zadov, A. E.'
'Novakova, A. A.'
'Petersen, O. V.'

_publ_section_title
;
 Potassicarfvedsonite, KNa2Fe2+4Fe3+Si8O22(OH)2,a K-dominant amphibole of the
 arfvedsonite series from agpaitic pegmatites - Mineral data, structure
 refinement and disorder in the A site
;
_journal_name_full 'Neues Jahrbuch fur Mineralogie, Monatshefte'
_journal_page_first 555
_journal_page_last 574
_journal_volume 2004
_journal_year 2004
_chemical_compound_source 'Ilimaussaq, Greenland'
_chemical_formula_sum 'F0.4 Fe4.46 H1.6 K0.684 Li0.28 Mn0.2 Na2.216 O23.6 Si8 Ti0.06'
_chemical_name_mineral Potassicarfvedsonite
_space_group_IT_number 12
_symmetry_space_group_name_Hall '-C 2y'
_symmetry_space_group_name_H-M 'C 1 2/m 1'
_cell_angle_alpha 90
_cell_angle_beta 103.90
_cell_angle_gamma 90
_cell_formula_units_Z 2
_cell_length_a 10.002
_cell_length_b 18.054
_cell_length_c 5.319
_cell_volume 932.358
_database_code_amcsd 0014932
_exptl_crystal_density_diffrn 3.398
_cod_original_formula_sum 'K.684 Na2.216 Fe4.46 Mn.2 Ti.06 Li.28 Si8 O23.6 F.4 H1.6'
_cod_database_code 9011771

loop_
_space_group_symop_operation_xyz
x,y,z
1/2+x,1/2+y,z
x,-y,z
1/2+x,1/2-y,z
-x,y,-z
1/2-x,1/2+y,-z
-x,-y,-z
1/2-x,1/2-y,-z

loop_
_atom_site_label
_atom_site_fract_x
_atom_site_fract_y
_atom_site_fract_z
_atom_site_occupancy
_atom_site_U_iso_or_equiv
_atom_site_type_symbol
_atom_site_attached_hydrogens
KA*m 0.01300 0.50000 0.03900 0.34200 0.03800 K 0
NaA*m 0.06700 0.50000 0.12100 0.05400 0.02100 Na 0
NaA2 0.00000 0.47200 0.00000 0.05400 0.03400 Na 0
Fe2+M1 0.00000 0.09102 0.50000 0.70000 0.00873 Fe 0
Fe3+M1 0.00000 0.09102 0.50000 0.20000 0.00873 Fe 0
MnM1 0.00000 0.09102 0.50000 0.10000 0.00873 Mn 0
Fe2+M2 0.00000 0.18388 0.00000 0.58000 0.00721 Fe 0
Fe3+M2 0.00000 0.18388 0.00000 0.39000 0.00721 Fe 0
Ti4+M2 0.00000 0.18388 0.00000 0.03000 0.00721 Ti 0
Fe2+M3 0.00000 0.00000 0.00000 0.63000 0.00782 Fe 0
LiM3 0.00000 0.00000 0.00000 0.28000 0.00782 Li 0
Fe3+M3 0.00000 0.00000 0.00000 0.09000 0.00782 Fe 0
NaM4 0.00000 0.27795 0.50000 1.00000 0.01650 Na 0
Si1 0.27470 0.08610 0.29088 1.00000 0.00669 Si 0
Si2 0.28655 0.17085 0.79998 1.00000 0.00683 Si 0
O1 0.10992 0.09152 0.20780 1.00000 0.00960 O 0
O2 0.12016 0.17285 0.73360 1.00000 0.01020 O 0
O3 0.10840 0.00000 0.70810 0.80000 0.01240 O 0
F3 0.10840 0.00000 0.70810 0.20000 0.01240 F 0
O4 0.36430 0.24753 0.79910 1.00000 0.01300 O 0
O5 0.34497 0.12684 0.08020 1.00000 0.01070 O 0
O6 0.33740 0.11819 0.58140 1.00000 0.01150 O 0
O7 0.32710 0.00000 0.29680 1.00000 0.01310 O 0
H 0.22300 0.00000 0.77100 0.80000 0.07000 H 0

loop_
_cod_changelog_entry_id
_cod_changelog_entry_author
_cod_changelog_entry_date
_cod_changelog_entry_text
1
;cod-tools version 3.8.0
Id: cif_guess_AMCSD_atom_types 9581 2023-05-17 12:35:41Z saulius
;
2023-05-23T09:20:33+03:00
;Derived atom types and hydrogen counts
from atom names that follow the AMCSD naming convention
(Wat == water, O-H == hydroxyl).
;

loop_
_cod_related_entry_id
_cod_related_entry_database
_cod_related_entry_code
1 AMCSD 0014932
